data_4064976
loop_
_publ_author_name
'Schley, Nathan D.'
'Dobereiner, Graham E.'
'Crabtree, Robert H.'

_publ_section_title
;
 Oxidative Synthesis of Amides and Pyrroles via Dehydrogenative Alcohol
 Oxidation by Ruthenium Diphosphine Diamine Complexes
;
_journal_issue 15
_journal_name_full Organometallics
_journal_page_first 4174
_journal_paper_doi 10.1021/om2004755
_journal_volume 30
_journal_year 2011
_chemical_formula_moiety 'C42 H46 Cl2 N2 P2 Ru '
_chemical_formula_sum 'C42 H46 Cl2 N2 P2 Ru'
_chemical_formula_weight 812.76
_space_group_IT_number 15
_symmetry_cell_setting monoclinic
_symmetry_Int_Tables_number 15
_symmetry_space_group_name_Hall '-I 2ya'
_symmetry_space_group_name_H-M 'I 1 2/a 1'
_cell_angle_alpha 90.0000
_cell_angle_beta 93.3068(17)
_cell_angle_gamma 90.0000
_cell_formula_units_Z 8
_cell_length_a 18.1126(14)
_cell_length_b 10.0116(7)
_cell_length_c 41.749(3)
_cell_measurement_reflns_used 20551
_cell_measurement_temperature 223.1
_cell_measurement_theta_max 27.6
_cell_measurement_theta_min 3.0
_cell_volume 7558.0(10)
_computing_cell_refinement PROCESS-AUTO
_computing_data_collection PROCESS-AUTO
_computing_data_reduction CrystalStructure
_computing_publication_material 'CrystalStructure 3.8'
_computing_structure_refinement SHELXL
_computing_structure_solution SIR92
_diffrn_ambient_temperature 223
_diffrn_detector_area_resol_mean 6.85
_diffrn_measured_fraction_theta_full 0.987
_diffrn_measured_fraction_theta_max 0.987
_diffrn_measurement_device_type 'Rigaku SCXmini'
_diffrn_measurement_method \w
_diffrn_radiation_type 'Mo K\a'
_diffrn_radiation_wavelength 0.71075
_diffrn_reflns_av_R_equivalents 0.075
_diffrn_reflns_limit_h_max 23
_diffrn_reflns_limit_h_min -23
_diffrn_reflns_limit_k_max 9
_diffrn_reflns_limit_k_min -12
_diffrn_reflns_limit_l_max 51
_diffrn_reflns_limit_l_min -54
_diffrn_reflns_number 24955
_diffrn_reflns_theta_full 27.48
_diffrn_reflns_theta_max 27.48
_exptl_absorpt_coefficient_mu 0.674
_exptl_absorpt_correction_T_max 0.948
_exptl_absorpt_correction_T_min 0.749
_exptl_absorpt_correction_type multi-scan
_exptl_absorpt_process_details 'Jacobson, R. (1998) Private communication'
_exptl_crystal_colour Orange
_exptl_crystal_density_diffrn 1.428
_exptl_crystal_density_method 'not measured'
_exptl_crystal_description Chunk
_exptl_crystal_F_000 3360.00
_exptl_crystal_size_max 0.17
_exptl_crystal_size_mid 0.10
_exptl_crystal_size_min 0.08
_refine_diff_density_max 0.54
_refine_diff_density_min -0.82
_refine_ls_extinction_method none
_refine_ls_goodness_of_fit_ref 1.080
_refine_ls_hydrogen_treatment refall
_refine_ls_number_parameters 443
_refine_ls_number_reflns 8543
_refine_ls_R_factor_gt 0.0691
_refine_ls_shift/su_max 0.0030
_refine_ls_structure_factor_coef Fsqd
_refine_ls_weighting_details 'w = 1/[\s^2^(Fo^2^)+(0.0431P)^2^+18.5759P] where P=(Fo^2^+2Fc^2^)/3'
_refine_ls_weighting_scheme calc
_refine_ls_wR_factor_ref 0.1314
_reflns_number_gt 5858
_reflns_number_total 8543
_reflns_threshold_expression F^2^>2.0\s(F^2^)
_cod_data_source_file om2004755_si_002.cif
_cod_data_source_block (dppb)(ampy-Me2)RuCl2
_cod_original_sg_symbol_H-M 'I 2/a'
_cod_original_formula_sum 'C42 H46 Cl2 N2 P2 Ru '
_cod_database_code 4064976

loop_
_symmetry_equiv_pos_site_id
_symmetry_equiv_pos_as_xyz
1 +X,+Y,+Z
2 1/2-X,+Y,-Z
3 -X,-Y,-Z
4 1/2+X,-Y,+Z
5 1/2+X,1/2+Y,1/2+Z
6 -X,1/2+Y,1/2-Z
7 1/2-X,1/2-Y,1/2-Z
8 +X,1/2-Y,1/2+Z

loop_
_atom_site_label
_atom_site_type_symbol
_atom_site_fract_x
_atom_site_fract_y
_atom_site_fract_z
_atom_site_U_iso_or_equiv
_atom_site_adp_type
_atom_site_occupancy
_atom_site_symmetry_multiplicity
_atom_site_calc_flag
_atom_site_refinement_flags
Ru(1) Ru 0.65668(2) 0.18319(4) 0.656797(9) 0.02804(11) Uani 1.00 1 d .
Cl(1) Cl 0.61186(7) 0.29790(13) 0.70342(3) 0.0424(3) Uani 1.00 1 d .
Cl(2) Cl 0.71715(6) 0.07160(12) 0.61414(3) 0.0357(2) Uani 1.00 1 d .
P(1) P 0.60747(7) 0.34915(12) 0.62341(3) 0.0317(2) Uani 1.00 1 d .
P(2) P 0.54744(6) 0.06889(12) 0.65401(3) 0.0308(2) Uani 1.00 1 d .
N(1) N 0.7161(2) 0.0368(3) 0.68595(9) 0.0325(8) Uani 1.00 1 d .
N(2) N 0.7690(2) 0.2865(3) 0.67494(9) 0.0347(9) Uani 1.00 1 d .
C(1) C 0.7089(2) -0.0948(5) 0.68216(12) 0.0420(12) Uani 1.00 1 d .
C(2) C 0.7494(3) -0.1873(5) 0.70015(14) 0.0528(14) Uani 1.00 1 d .
C(3) C 0.8015(3) -0.1412(6) 0.72302(15) 0.0607(16) Uani 1.00 1 d .
C(4) C 0.8128(3) -0.0066(6) 0.72610(13) 0.0555(15) Uani 1.00 1 d .
C(5) C 0.7704(2) 0.0810(5) 0.70702(11) 0.0393(11) Uani 1.00 1 d .
C(6) C 0.7815(2) 0.2282(5) 0.70751(12) 0.0420(12) Uani 1.00 1 d .
C(7) C 0.7692(2) 0.4328(4) 0.67904(13) 0.0460(13) Uani 1.00 1 d .
C(8) C 0.8324(2) 0.2489(5) 0.65595(13) 0.0448(12) Uani 1.00 1 d .
C(9) C 0.5429(2) 0.4627(4) 0.64175(12) 0.0404(11) Uani 1.00 1 d .
C(10) C 0.4628(2) 0.4159(5) 0.64689(15) 0.0553(15) Uani 1.00 1 d .
C(11) C 0.4383(2) 0.2731(5) 0.63954(13) 0.0456(13) Uani 1.00 1 d .
C(12) C 0.4657(2) 0.1663(4) 0.66378(11) 0.0361(11) Uani 1.00 1 d .
C(13) C 0.6783(2) 0.4657(4) 0.60943(11) 0.0345(11) Uani 1.00 1 d .
C(14) C 0.6817(2) 0.6003(5) 0.61626(13) 0.0450(12) Uani 1.00 1 d .
C(15) C 0.7372(2) 0.6802(5) 0.60471(14) 0.0502(13) Uani 1.00 1 d .
C(16) C 0.7902(3) 0.6234(6) 0.58642(14) 0.0541(15) Uani 1.00 1 d .
C(17) C 0.7875(3) 0.4887(5) 0.57941(13) 0.0490(13) Uani 1.00 1 d .
C(18) C 0.7323(2) 0.4093(5) 0.59083(11) 0.0392(11) Uani 1.00 1 d .
C(19) C 0.5602(2) 0.3161(5) 0.58392(11) 0.0355(10) Uani 1.00 1 d .
C(20) C 0.5150(3) 0.4165(5) 0.56938(13) 0.0511(14) Uani 1.00 1 d .
C(21) C 0.4794(3) 0.3956(6) 0.53959(14) 0.0621(17) Uani 1.00 1 d .
C(22) C 0.4867(3) 0.2764(6) 0.52411(14) 0.0601(16) Uani 1.00 1 d .
C(23) C 0.5311(3) 0.1788(6) 0.53769(13) 0.0573(15) Uani 1.00 1 d .
C(24) C 0.5680(2) 0.1993(5) 0.56774(12) 0.0422(12) Uani 1.00 1 d .
C(25) C 0.5129(2) -0.0306(4) 0.61890(11) 0.0327(10) Uani 1.00 1 d .
C(26) C 0.5619(2) -0.1095(4) 0.60307(11) 0.0369(11) Uani 1.00 1 d .
C(27) C 0.5377(3) -0.1925(5) 0.57791(12) 0.0465(12) Uani 1.00 1 d .
C(28) C 0.4623(3) -0.1978(5) 0.56862(13) 0.0511(14) Uani 1.00 1 d .
C(29) C 0.4133(3) -0.1210(5) 0.58414(14) 0.0520(14) Uani 1.00 1 d .
C(30) C 0.4375(2) -0.0380(5) 0.60893(12) 0.0436(12) Uani 1.00 1 d .
C(31) C 0.5421(2) -0.0595(4) 0.68582(11) 0.0323(10) Uani 1.00 1 d .
C(32) C 0.5255(2) -0.1923(5) 0.68020(12) 0.0415(11) Uani 1.00 1 d .
C(33) C 0.5216(3) -0.2827(5) 0.70507(13) 0.0518(14) Uani 1.00 1 d .
C(34) C 0.5317(3) -0.2412(6) 0.73644(14) 0.0538(14) Uani 1.00 1 d .
C(35) C 0.5484(3) -0.1092(6) 0.74270(13) 0.0547(15) Uani 1.00 1 d .
C(36) C 0.5547(2) -0.0191(5) 0.71778(12) 0.0447(12) Uani 1.00 1 d .
C(37) C 0.7854(2) 0.5518(7) 0.49482(15) 0.084(2) Uani 1.00 1 d .
C(38) C 0.7852(2) 0.3220(8) 0.49495(19) 0.098(2) Uani 1.00 1 d .
C(39) C 0.8191(3) 0.4357(10) 0.48969(17) 0.088(2) Uani 1.00 1 d .
C(40) C 0.6929(5) -0.0618(7) 0.5194(2) 0.089(2) Uani 1.00 1 d .
C(41) C 0.7619(5) -0.0626(6) 0.53239(17) 0.085(2) Uani 1.00 1 d .
C(42) C 0.6798(4) -0.0630(7) 0.4869(2) 0.096(2) Uani 1.00 1 d .
H(1) H 0.6742 -0.1262 0.6663 0.050 Uiso 1.00 1 c R
H(2) H 0.7418 -0.2793 0.6970 0.063 Uiso 1.00 1 c R
H(3) H 0.8288 -0.2016 0.7363 0.073 Uiso 1.00 1 c R
H(4) H 0.8491 0.0263 0.7411 0.067 Uiso 1.00 1 c R
H(5) H 0.7471 0.2690 0.7219 0.050 Uiso 1.00 1 c R
H(6) H 0.8319 0.2484 0.7158 0.050 Uiso 1.00 1 c R
H(7) H 0.7819 0.4751 0.6592 0.055 Uiso 1.00 1 c R
H(8) H 0.8053 0.4573 0.6961 0.055 Uiso 1.00 1 c R
H(9) H 0.7205 0.4622 0.6845 0.055 Uiso 1.00 1 c R
H(10) H 0.8563 0.1701 0.6653 0.054 Uiso 1.00 1 c R
H(11) H 0.8675 0.3220 0.6561 0.054 Uiso 1.00 1 c R
H(12) H 0.8148 0.2298 0.6340 0.054 Uiso 1.00 1 c R
H(13) H 0.5653 0.4889 0.6627 0.048 Uiso 1.00 1 c R
H(14) H 0.5396 0.5437 0.6286 0.048 Uiso 1.00 1 c R
H(15) H 0.4536 0.4329 0.6694 0.066 Uiso 1.00 1 c R
H(16) H 0.4296 0.4749 0.6341 0.066 Uiso 1.00 1 c R
H(17) H 0.4551 0.2487 0.6184 0.055 Uiso 1.00 1 c R
H(18) H 0.3841 0.2710 0.6380 0.055 Uiso 1.00 1 c R
H(19) H 0.4250 0.1037 0.6666 0.043 Uiso 1.00 1 c R
H(20) H 0.4767 0.2104 0.6845 0.043 Uiso 1.00 1 c R
H(21) H 0.6461 0.6387 0.6289 0.054 Uiso 1.00 1 c R
H(22) H 0.7386 0.7721 0.6093 0.060 Uiso 1.00 1 c R
H(23) H 0.8280 0.6767 0.5787 0.065 Uiso 1.00 1 c R
H(24) H 0.8235 0.4507 0.5668 0.059 Uiso 1.00 1 c R
H(25) H 0.7310 0.3175 0.5861 0.047 Uiso 1.00 1 c R
H(26) H 0.5091 0.4982 0.5800 0.061 Uiso 1.00 1 c R
H(27) H 0.4501 0.4636 0.5300 0.075 Uiso 1.00 1 c R
H(28) H 0.4612 0.2616 0.5042 0.072 Uiso 1.00 1 c R
H(29) H 0.5369 0.0976 0.5268 0.069 Uiso 1.00 1 c R
H(30) H 0.5984 0.1316 0.5768 0.051 Uiso 1.00 1 c R
H(31) H 0.6125 -0.1068 0.6095 0.044 Uiso 1.00 1 c R
H(32) H 0.5717 -0.2448 0.5672 0.056 Uiso 1.00 1 c R
H(33) H 0.4454 -0.2540 0.5517 0.061 Uiso 1.00 1 c R
H(34) H 0.3627 -0.1248 0.5779 0.062 Uiso 1.00 1 c R
H(35) H 0.4031 0.0144 0.6193 0.052 Uiso 1.00 1 c R
H(36) H 0.5167 -0.2220 0.6590 0.050 Uiso 1.00 1 c R
H(37) H 0.5120 -0.3732 0.7005 0.062 Uiso 1.00 1 c R
H(38) H 0.5273 -0.3021 0.7534 0.065 Uiso 1.00 1 c R
H(39) H 0.5556 -0.0799 0.7641 0.066 Uiso 1.00 1 c R
H(40) H 0.5676 0.0701 0.7224 0.054 Uiso 1.00 1 c R
H(41) H 0.8098 0.6329 0.4914 0.101 Uiso 1.00 1 c R
H(42) H 0.8096 0.2406 0.4917 0.118 Uiso 1.00 1 c R
H(43) H 0.8672 0.4351 0.4823 0.106 Uiso 1.00 1 c R
H(44) H 0.6529 -0.0605 0.5328 0.107 Uiso 1.00 1 c R
H(45) H 0.7704 -0.0629 0.5548 0.102 Uiso 1.00 1 c R
H(46) H 0.6311 -0.0640 0.4779 0.115 Uiso 1.00 1 c R

loop_
_atom_site_aniso_label
_atom_site_aniso_U_11
_atom_site_aniso_U_22
_atom_site_aniso_U_33
_atom_site_aniso_U_12
_atom_site_aniso_U_13
_atom_site_aniso_U_23
Ru(1) 0.02596(18) 0.0314(2) 0.02655(19) 0.00321(16) -0.00031(14) -0.00097(16)
Cl(1) 0.0442(6) 0.0475(7) 0.0358(6) 0.0018(5) 0.0057(5) -0.0095(5)
Cl(2) 0.0325(6) 0.0395(7) 0.0357(6) 0.0016(5) 0.0052(5) -0.0063(5)
P(1) 0.0302(6) 0.0314(7) 0.0332(6) 0.0031(4) 0.0003(5) 0.0011(5)
P(2) 0.0271(6) 0.0360(7) 0.0294(6) 0.0022(5) 0.0015(5) 0.0022(5)
N(1) 0.032(2) 0.034(2) 0.032(2) 0.0020(16) -0.0011(17) -0.0025(16)
N(2) 0.033(2) 0.037(2) 0.034(2) -0.0022(16) -0.0060(17) 0.0017(17)
C(1) 0.033(2) 0.047(3) 0.046(3) 0.003(2) -0.000(2) 0.004(2)
C(2) 0.052(3) 0.037(3) 0.068(3) 0.008(2) -0.005(2) 0.005(2)
C(3) 0.060(3) 0.049(3) 0.070(4) 0.007(2) -0.017(3) 0.018(2)
C(4) 0.051(3) 0.060(4) 0.053(3) 0.004(2) -0.020(2) 0.007(2)
C(5) 0.038(2) 0.043(3) 0.036(2) 0.001(2) -0.006(2) 0.003(2)
C(6) 0.039(2) 0.047(3) 0.039(2) -0.005(2) -0.009(2) -0.004(2)
C(7) 0.045(3) 0.039(3) 0.053(3) 0.001(2) -0.008(2) -0.004(2)
C(8) 0.029(2) 0.053(3) 0.052(3) -0.002(2) -0.001(2) -0.004(2)
C(9) 0.040(2) 0.037(2) 0.045(3) 0.013(2) 0.004(2) -0.002(2)
C(10) 0.040(3) 0.051(3) 0.076(4) 0.008(2) 0.020(3) -0.002(2)
C(11) 0.026(2) 0.054(3) 0.057(3) 0.006(2) 0.003(2) 0.008(2)
C(12) 0.026(2) 0.042(3) 0.040(2) 0.001(2) 0.007(2) -0.001(2)
C(13) 0.034(2) 0.040(3) 0.029(2) -0.003(2) -0.004(2) 0.006(2)
C(14) 0.044(3) 0.036(3) 0.054(3) 0.003(2) -0.005(2) 0.006(2)
C(15) 0.046(3) 0.035(3) 0.068(3) -0.006(2) -0.009(2) 0.002(2)
C(16) 0.043(3) 0.061(4) 0.058(3) -0.017(2) -0.009(2) 0.016(2)
C(17) 0.043(3) 0.060(3) 0.044(3) -0.006(2) 0.004(2) 0.002(2)
C(18) 0.037(2) 0.042(3) 0.039(2) -0.006(2) 0.001(2) 0.003(2)
C(19) 0.030(2) 0.040(2) 0.036(2) -0.001(2) 0.001(2) 0.002(2)
C(20) 0.053(3) 0.048(3) 0.051(3) 0.010(2) -0.009(2) 0.004(2)
C(21) 0.048(3) 0.084(4) 0.052(3) 0.021(3) -0.013(2) 0.009(3)
C(22) 0.050(3) 0.089(5) 0.039(3) -0.003(3) -0.015(2) 0.005(3)
C(23) 0.060(3) 0.064(4) 0.046(3) -0.006(3) -0.012(2) -0.003(2)
C(24) 0.045(2) 0.045(3) 0.037(2) -0.003(2) -0.003(2) 0.004(2)
C(25) 0.031(2) 0.038(2) 0.029(2) -0.004(2) -0.001(2) 0.008(2)
C(26) 0.031(2) 0.042(3) 0.038(2) -0.001(2) 0.001(2) 0.006(2)
C(27) 0.051(3) 0.045(3) 0.043(3) -0.004(2) 0.002(2) -0.004(2)
C(28) 0.052(3) 0.054(3) 0.045(3) -0.013(2) -0.012(2) -0.002(2)
C(29) 0.036(2) 0.060(3) 0.058(3) -0.006(2) -0.010(2) -0.002(2)
C(30) 0.031(2) 0.052(3) 0.048(3) -0.005(2) -0.001(2) 0.002(2)
C(31) 0.027(2) 0.039(2) 0.032(2) 0.003(2) 0.0074(19) 0.006(2)
C(32) 0.040(2) 0.046(3) 0.038(2) -0.011(2) 0.001(2) 0.004(2)
C(33) 0.055(3) 0.052(3) 0.048(3) -0.012(2) 0.001(2) 0.007(2)
C(34) 0.055(3) 0.057(3) 0.050(3) 0.002(2) 0.006(2) 0.019(2)
C(35) 0.071(4) 0.059(4) 0.035(3) 0.006(3) 0.007(2) 0.004(2)
C(36) 0.055(3) 0.042(3) 0.038(2) 0.003(2) 0.009(2) 0.002(2)
C(37) 0.124(7) 0.072(4) 0.054(4) -0.049(4) -0.027(5) 0.016(3)
C(38) 0.121(7) 0.083(5) 0.087(6) 0.044(4) -0.020(6) -0.021(5)
C(39) 0.046(3) 0.160(8) 0.058(4) -0.004(5) -0.001(3) -0.006(5)
C(40) 0.102(7) 0.078(5) 0.093(6) 0.004(4) 0.050(5) 0.017(4)
C(41) 0.130(7) 0.060(4) 0.063(4) 0.025(4) -0.012(5) -0.008(3)
C(42) 0.071(5) 0.084(5) 0.130(8) -0.019(4) -0.021(5) 0.023(5)

loop_
_atom_type_symbol
_atom_type_description
_atom_type_scat_dispersion_real
_atom_type_scat_dispersion_imag
_atom_type_scat_source
Ru Ru -1.259 0.836
;
International Tables for Crystallography
(1992, Vol. C, Tables 4.2.6.8 and 6.1.1.4)
;
Cl Cl 0.148 0.159
;
International Tables for Crystallography
(1992, Vol. C, Tables 4.2.6.8 and 6.1.1.4)
;
P P 0.102 0.094
;
International Tables for Crystallography
(1992, Vol. C, Tables 4.2.6.8 and 6.1.1.4)
;
N N 0.006 0.003
;
International Tables for Crystallography
(1992, Vol. C, Tables 4.2.6.8 and 6.1.1.4)
;
C C 0.003 0.002
;
International Tables for Crystallography
(1992, Vol. C, Tables 4.2.6.8 and 6.1.1.4)
;
H H 0.000 0.000
;
International Tables for Crystallography
(1992, Vol. C, Table 6.1.1.4)
;

loop_
_geom_angle_atom_site_label_1
_geom_angle_atom_site_label_2
_geom_angle_atom_site_label_3
_geom_angle
_geom_angle_publ_flag
_geom_angle_site_symmetry_1
_geom_angle_site_symmetry_3
Cl(1) Ru(1) Cl(2) 172.43(4) yes . .
Cl(1) Ru(1) P(1) 90.47(4) yes . .
Cl(1) Ru(1) P(2) 87.09(4) yes . .
Cl(1) Ru(1) N(1) 92.75(10) yes . .
Cl(1) Ru(1) N(2) 81.87(9) yes . .
Cl(2) Ru(1) P(1) 93.62(4) yes . .
Cl(2) Ru(1) P(2) 99.15(4) yes . .
Cl(2) Ru(1) N(1) 82.46(10) yes . .
Cl(2) Ru(1) N(2) 91.14(9) yes . .
P(1) Ru(1) P(2) 91.53(4) yes . .
P(1) Ru(1) N(1) 172.65(10) yes . .
P(1) Ru(1) N(2) 99.97(9) yes . .
P(2) Ru(1) N(1) 95.23(10) yes . .
P(2) Ru(1) N(2) 164.08(9) yes . .
N(1) Ru(1) N(2) 73.99(13) yes . .
Ru(1) P(1) C(9) 115.29(16) yes . .
Ru(1) P(1) C(13) 113.08(15) yes . .
Ru(1) P(1) C(19) 123.55(16) yes . .
C(9) P(1) C(13) 102.2(2) yes . .
C(9) P(1) C(19) 102.2(2) yes . .
C(13) P(1) C(19) 97.2(2) yes . .
Ru(1) P(2) C(12) 115.44(15) yes . .
Ru(1) P(2) C(25) 124.21(15) yes . .
Ru(1) P(2) C(31) 113.05(14) yes . .
C(12) P(2) C(25) 102.8(2) yes . .
C(12) P(2) C(31) 97.6(2) yes . .
C(25) P(2) C(31) 99.5(2) yes . .
Ru(1) N(1) C(1) 124.3(3) yes . .
Ru(1) N(1) C(5) 117.7(3) yes . .
C(1) N(1) C(5) 117.5(3) yes . .
Ru(1) N(2) C(6) 101.7(2) yes . .
Ru(1) N(2) C(7) 117.8(2) yes . .
Ru(1) N(2) C(8) 113.3(2) yes . .
C(6) N(2) C(7) 106.6(3) yes . .
C(6) N(2) C(8) 108.0(3) yes . .
C(7) N(2) C(8) 108.6(3) yes . .
N(1) C(1) C(2) 123.7(4) yes . .
C(1) C(2) C(3) 118.2(5) yes . .
C(2) C(3) C(4) 119.1(5) yes . .
C(3) C(4) C(5) 119.6(5) yes . .
N(1) C(5) C(4) 121.6(4) yes . .
N(1) C(5) C(6) 115.1(4) yes . .
C(4) C(5) C(6) 123.3(4) yes . .
N(2) C(6) C(5) 111.3(3) yes . .
P(1) C(9) C(10) 119.7(3) yes . .
C(9) C(10) C(11) 121.3(4) yes . .
C(10) C(11) C(12) 116.2(4) yes . .
P(2) C(12) C(11) 117.2(3) yes . .
P(1) C(13) C(14) 125.0(3) yes . .
P(1) C(13) C(18) 116.0(3) yes . .
C(14) C(13) C(18) 119.0(4) yes . .
C(13) C(14) C(15) 121.0(4) yes . .
C(14) C(15) C(16) 119.5(5) yes . .
C(15) C(16) C(17) 120.2(5) yes . .
C(16) C(17) C(18) 120.3(5) yes . .
C(13) C(18) C(17) 120.1(4) yes . .
P(1) C(19) C(20) 119.0(3) yes . .
P(1) C(19) C(24) 122.8(3) yes . .
C(20) C(19) C(24) 118.2(4) yes . .
C(19) C(20) C(21) 120.5(5) yes . .
C(20) C(21) C(22) 120.3(5) yes . .
C(21) C(22) C(23) 119.9(5) yes . .
C(22) C(23) C(24) 120.3(5) yes . .
C(19) C(24) C(23) 120.8(4) yes . .
P(2) C(25) C(26) 119.2(3) yes . .
P(2) C(25) C(30) 122.7(3) yes . .
C(26) C(25) C(30) 117.8(4) yes . .
C(25) C(26) C(27) 121.3(4) yes . .
C(26) C(27) C(28) 119.5(4) yes . .
C(27) C(28) C(29) 119.9(5) yes . .
C(28) C(29) C(30) 120.6(4) yes . .
C(25) C(30) C(29) 121.0(4) yes . .
P(2) C(31) C(32) 124.4(3) yes . .
P(2) C(31) C(36) 118.0(3) yes . .
C(32) C(31) C(36) 117.5(4) yes . .
C(31) C(32) C(33) 121.5(4) yes . .
C(32) C(33) C(34) 120.6(5) yes . .
C(33) C(34) C(35) 119.0(5) yes . .
C(34) C(35) C(36) 120.6(5) yes . .
C(31) C(36) C(35) 120.8(4) yes . .
C(37) C(37) C(39) 119.6(6) yes 2_656 .
C(38) C(38) C(39) 120.3(7) yes 2_656 .
C(37) C(39) C(38) 120.2(6) yes . .
C(41) C(40) C(42) 120.7(8) yes . .
C(40) C(41) C(42) 119.9(7) yes . 2_656
C(40) C(42) C(41) 119.4(8) yes . 2_656
N(1) C(1) H(1) 118.1 no . .
C(2) C(1) H(1) 118.1 no . .
C(1) C(2) H(2) 120.9 no . .
C(3) C(2) H(2) 120.9 no . .
C(2) C(3) H(3) 120.5 no . .
C(4) C(3) H(3) 120.5 no . .
C(3) C(4) H(4) 120.2 no . .
C(5) C(4) H(4) 120.2 no . .
N(2) C(6) H(5) 109.4 no . .
N(2) C(6) H(6) 109.3 no . .
C(5) C(6) H(5) 109.4 no . .
C(5) C(6) H(6) 109.4 no . .
H(5) C(6) H(6) 108.0 no . .
N(2) C(7) H(7) 109.5 no . .
N(2) C(7) H(8) 109.5 no . .
N(2) C(7) H(9) 109.5 no . .
H(7) C(7) H(8) 109.5 no . .
H(7) C(7) H(9) 109.5 no . .
H(8) C(7) H(9) 109.5 no . .
N(2) C(8) H(10) 109.5 no . .
N(2) C(8) H(11) 109.5 no . .
N(2) C(8) H(12) 109.5 no . .
H(10) C(8) H(11) 109.5 no . .
H(10) C(8) H(12) 109.5 no . .
H(11) C(8) H(12) 109.5 no . .
P(1) C(9) H(13) 107.4 no . .
P(1) C(9) H(14) 107.4 no . .
C(10) C(9) H(13) 107.4 no . .
C(10) C(9) H(14) 107.4 no . .
H(13) C(9) H(14) 106.9 no . .
C(9) C(10) H(15) 107.0 no . .
C(9) C(10) H(16) 107.0 no . .
C(11) C(10) H(15) 107.0 no . .
C(11) C(10) H(16) 107.0 no . .
H(15) C(10) H(16) 106.7 no . .
C(10) C(11) H(17) 108.2 no . .
C(10) C(11) H(18) 108.2 no . .
C(12) C(11) H(17) 108.2 no . .
C(12) C(11) H(18) 108.2 no . .
H(17) C(11) H(18) 107.4 no . .
P(2) C(12) H(19) 108.0 no . .
P(2) C(12) H(20) 108.0 no . .
C(11) C(12) H(19) 108.0 no . .
C(11) C(12) H(20) 108.0 no . .
H(19) C(12) H(20) 107.2 no . .
C(13) C(14) H(21) 119.5 no . .
C(15) C(14) H(21) 119.5 no . .
C(14) C(15) H(22) 120.3 no . .
C(16) C(15) H(22) 120.2 no . .
C(15) C(16) H(23) 119.9 no . .
C(17) C(16) H(23) 119.9 no . .
C(16) C(17) H(24) 119.8 no . .
C(18) C(17) H(24) 119.8 no . .
C(13) C(18) H(25) 120.0 no . .
C(17) C(18) H(25) 120.0 no . .
C(19) C(20) H(26) 119.8 no . .
C(21) C(20) H(26) 119.7 no . .
C(20) C(21) H(27) 119.9 no . .
C(22) C(21) H(27) 119.9 no . .
C(21) C(22) H(28) 120.1 no . .
C(23) C(22) H(28) 120.1 no . .
C(22) C(23) H(29) 119.9 no . .
C(24) C(23) H(29) 119.8 no . .
C(19) C(24) H(30) 119.6 no . .
C(23) C(24) H(30) 119.6 no . .
C(25) C(26) H(31) 119.4 no . .
C(27) C(26) H(31) 119.4 no . .
C(26) C(27) H(32) 120.3 no . .
C(28) C(27) H(32) 120.3 no . .
C(27) C(28) H(33) 120.1 no . .
C(29) C(28) H(33) 120.1 no . .
C(28) C(29) H(34) 119.7 no . .
C(30) C(29) H(34) 119.7 no . .
C(25) C(30) H(35) 119.5 no . .
C(29) C(30) H(35) 119.5 no . .
C(31) C(32) H(36) 119.2 no . .
C(33) C(32) H(36) 119.2 no . .
C(32) C(33) H(37) 119.7 no . .
C(34) C(33) H(37) 119.7 no . .
C(33) C(34) H(38) 120.5 no . .
C(35) C(34) H(38) 120.5 no . .
C(34) C(35) H(39) 119.7 no . .
C(36) C(35) H(39) 119.7 no . .
C(31) C(36) H(40) 119.6 no . .
C(35) C(36) H(40) 119.6 no . .
C(37) C(37) H(41) 120.2 no 2_656 .
C(39) C(37) H(41) 120.2 no . .
C(38) C(38) H(42) 119.9 no 2_656 .
C(39) C(38) H(42) 119.9 no . .
C(37) C(39) H(43) 119.9 no . .
C(38) C(39) H(43) 119.9 no . .
C(41) C(40) H(44) 119.7 no . .
C(42) C(40) H(44) 119.7 no . .
C(40) C(41) H(45) 120.1 no . .
C(42) C(41) H(45) 120.0 no 2_656 .
C(40) C(42) H(46) 120.3 no . .
C(41) C(42) H(46) 120.3 no 2_656 .

loop_
_geom_bond_atom_site_label_1
_geom_bond_atom_site_label_2
_geom_bond_distance
_geom_bond_publ_flag
_geom_bond_site_symmetry_2
Ru(1) Cl(1) 2.4390(13) yes .
Ru(1) Cl(2) 2.4175(12) yes .
Ru(1) P(1) 2.3140(12) yes .
Ru(1) P(2) 2.2829(11) yes .
Ru(1) N(1) 2.154(3) yes .
Ru(1) N(2) 2.368(3) yes .
P(1) C(9) 1.830(5) yes .
P(1) C(13) 1.853(4) yes .
P(1) C(19) 1.843(4) yes .
P(2) C(12) 1.838(4) yes .
P(2) C(25) 1.851(4) yes .
P(2) C(31) 1.855(4) yes .
N(1) C(1) 1.332(6) yes .
N(1) C(5) 1.355(5) yes .
N(2) C(6) 1.485(6) yes .
N(2) C(7) 1.475(6) yes .
N(2) C(8) 1.480(6) yes .
C(1) C(2) 1.377(7) yes .
C(2) C(3) 1.382(8) yes .
C(3) C(4) 1.368(8) yes .
C(4) C(5) 1.387(7) yes .
C(5) C(6) 1.488(7) yes .
C(9) C(10) 1.552(7) yes .
C(10) C(11) 1.523(7) yes .
C(11) C(12) 1.535(6) yes .
C(13) C(14) 1.378(7) yes .
C(13) C(18) 1.402(6) yes .
C(14) C(15) 1.392(7) yes .
C(15) C(16) 1.383(8) yes .
C(16) C(17) 1.381(8) yes .
C(17) C(18) 1.384(7) yes .
C(19) C(20) 1.411(7) yes .
C(19) C(24) 1.362(7) yes .
C(20) C(21) 1.384(7) yes .
C(21) C(22) 1.366(9) yes .
C(22) C(23) 1.368(8) yes .
C(23) C(24) 1.402(7) yes .
C(25) C(26) 1.384(6) yes .
C(25) C(30) 1.406(6) yes .
C(26) C(27) 1.391(6) yes .
C(27) C(28) 1.400(7) yes .
C(28) C(29) 1.365(8) yes .
C(29) C(30) 1.379(7) yes .
C(31) C(32) 1.381(6) yes .
C(31) C(36) 1.400(6) yes .
C(32) C(33) 1.382(7) yes .
C(33) C(34) 1.376(7) yes .
C(34) C(35) 1.378(8) yes .
C(35) C(36) 1.386(7) yes .
C(37) C(37) 1.376(6) yes 2_656
C(37) C(39) 1.336(11) yes .
C(38) C(38) 1.367(7) yes 2_656
C(38) C(39) 1.317(12) yes .
C(40) C(41) 1.334(13) yes .
C(40) C(42) 1.363(14) yes .
C(41) C(42) 1.364(13) yes 2_656
C(1) H(1) 0.940 no .
C(2) H(2) 0.940 no .
C(3) H(3) 0.940 no .
C(4) H(4) 0.940 no .
C(6) H(5) 0.980 no .
C(6) H(6) 0.980 no .
C(7) H(7) 0.970 no .
C(7) H(8) 0.970 no .
C(7) H(9) 0.970 no .
C(8) H(10) 0.970 no .
C(8) H(11) 0.970 no .
C(8) H(12) 0.970 no .
C(9) H(13) 0.980 no .
C(9) H(14) 0.980 no .
C(10) H(15) 0.980 no .
C(10) H(16) 0.980 no .
C(11) H(17) 0.980 no .
C(11) H(18) 0.980 no .
C(12) H(19) 0.980 no .
C(12) H(20) 0.980 no .
C(14) H(21) 0.940 no .
C(15) H(22) 0.940 no .
C(16) H(23) 0.940 no .
C(17) H(24) 0.940 no .
C(18) H(25) 0.940 no .
C(20) H(26) 0.940 no .
C(21) H(27) 0.940 no .
C(22) H(28) 0.940 no .
C(23) H(29) 0.940 no .
C(24) H(30) 0.940 no .
C(26) H(31) 0.940 no .
C(27) H(32) 0.940 no .
C(28) H(33) 0.940 no .
C(29) H(34) 0.940 no .
C(30) H(35) 0.940 no .
C(32) H(36) 0.940 no .
C(33) H(37) 0.940 no .
C(34) H(38) 0.940 no .
C(35) H(39) 0.940 no .
C(36) H(40) 0.940 no .
C(37) H(41) 0.940 no .
C(38) H(42) 0.940 no .
C(39) H(43) 0.940 no .
C(40) H(44) 0.940 no .
C(41) H(45) 0.940 no .
C(42) H(46) 0.940 no .

loop_
_geom_contact_atom_site_label_1
_geom_contact_atom_site_label_2
_geom_contact_distance
_geom_contact_site_symmetry_2
C(3) C(34) 3.576(8) 7_646
C(8) C(30) 3.517(7) 4_555
C(11) C(16) 3.536(7) 4_465
C(16) C(11) 3.536(7) 4_565
C(17) C(37) 3.586(8) .
C(17) C(37) 3.358(8) 2_656
C(17) C(39) 3.420(8) 2_656
C(18) C(39) 3.446(8) 2_656
C(30) C(8) 3.517(7) 4_455
C(34) C(3) 3.576(8) 7_646
C(37) C(17) 3.586(8) .
C(37) C(17) 3.358(8) 2_656
C(39) C(17) 3.420(8) 2_656
C(39) C(18) 3.446(8) 2_656
Cl(1) H(4) 2.964 7_656
Cl(1) H(6) 3.497 7_656
Cl(1) H(38) 3.337 6_656
Cl(2) H(22) 3.031 1_545
Cl(2) H(34) 3.160 4_555
Cl(2) H(35) 3.471 4_555
Cl(2) H(45) 3.026 .
C(1) H(22) 3.392 1_545
C(2) H(3) 3.275 7_646
C(3) H(2) 3.565 7_646
C(3) H(3) 3.376 7_646
C(3) H(19) 3.360 4_555
C(3) H(38) 3.250 7_646
C(4) H(5) 3.437 7_656
C(4) H(19) 3.437 4_555
C(4) H(38) 3.536 7_646
C(5) H(5) 3.356 7_656
C(6) H(5) 3.020 7_656
C(7) H(2) 3.025 1_565
C(8) H(16) 3.431 4_565
C(8) H(34) 3.560 4_555
C(8) H(35) 3.340 4_555
C(8) H(36) 3.344 4_555
C(9) H(36) 3.278 1_565
C(9) H(37) 3.032 1_565
C(10) H(7) 3.519 4_465
C(10) H(11) 3.176 4_465
C(10) H(37) 3.168 1_565
C(11) H(23) 3.177 4_465
C(12) H(38) 3.469 6_656
C(14) H(1) 3.452 1_565
C(14) H(31) 3.195 1_565
C(14) H(32) 3.177 1_565
C(15) H(1) 3.466 1_565
C(15) H(18) 2.970 4_565
C(15) H(31) 3.120 1_565
C(15) H(32) 3.384 1_565
C(15) H(45) 3.385 1_565
C(16) H(16) 3.274 4_565
C(16) H(17) 3.449 4_565
C(16) H(18) 2.868 4_565
C(16) H(45) 3.417 1_565
C(17) H(16) 3.358 4_565
C(18) H(43) 3.465 2_656
C(19) H(43) 3.349 2_656
C(20) H(23) 3.556 4_465
C(20) H(32) 3.546 1_565
C(20) H(33) 3.593 1_565
C(20) H(43) 3.126 2_656
C(21) H(23) 3.350 4_465
C(21) H(24) 3.465 4_465
C(21) H(27) 3.533 3_666
C(21) H(41) 3.585 4_465
C(21) H(43) 3.001 2_656
C(21) H(43) 3.487 4_465
C(22) H(33) 3.470 3_656
C(22) H(41) 3.527 4_465
C(22) H(43) 3.112 2_656
C(22) H(46) 3.010 3_656
C(23) H(42) 3.261 2_656
C(23) H(43) 3.295 2_656
C(23) H(44) 3.272 .
C(23) H(46) 3.185 3_656
C(24) H(42) 3.448 2_656
C(24) H(43) 3.407 2_656
C(24) H(44) 3.394 .
C(26) H(21) 3.107 1_545
C(26) H(22) 3.409 1_545
C(26) H(44) 3.483 .
C(27) H(14) 3.382 1_545
C(27) H(21) 3.280 1_545
C(27) H(26) 3.141 1_545
C(27) H(28) 3.497 3_656
C(27) H(44) 3.179 .
C(28) H(24) 3.566 4_455
C(28) H(26) 3.188 1_545
C(28) H(28) 3.471 3_656
C(29) H(12) 3.023 4_455
C(29) H(45) 3.351 4_455
C(29) H(46) 3.247 3_656
C(30) H(10) 3.139 4_455
C(30) H(12) 3.161 4_455
C(32) H(10) 3.101 4_455
C(32) H(11) 3.249 4_455
C(32) H(13) 3.361 1_545
C(32) H(14) 3.430 1_545
C(32) H(21) 3.571 1_545
C(33) H(3) 3.550 7_646
C(33) H(6) 3.507 4_455
C(33) H(10) 3.525 4_455
C(33) H(11) 3.386 4_455
C(33) H(13) 3.024 1_545
C(33) H(15) 3.410 1_545
C(33) H(39) 3.562 6_646
C(34) H(3) 2.771 7_646
C(34) H(20) 3.350 6_646
C(34) H(40) 3.180 6_646
C(35) H(3) 3.013 7_646
C(35) H(20) 3.589 6_646
C(35) H(37) 3.563 6_656
C(35) H(38) 3.374 6_656
C(36) H(38) 2.930 6_656
C(37) H(24) 3.209 .
C(37) H(24) 3.309 2_656
C(37) H(27) 3.251 4_565
C(38) H(24) 3.302 .
C(38) H(24) 3.406 2_656
C(38) H(25) 3.381 2_656
C(39) H(24) 3.220 .
C(39) H(24) 3.400 2_656
C(39) H(25) 3.451 2_656
C(39) H(27) 3.001 4_565
C(40) H(28) 3.527 3_656
C(40) H(29) 3.277 .
C(40) H(30) 3.592 .
C(40) H(32) 3.559 .
C(40) H(41) 3.089 2_646
C(40) H(42) 3.063 2_656
C(41) H(23) 3.424 1_545
C(41) H(34) 3.172 4_555
C(41) H(41) 3.438 2_646
C(41) H(42) 3.429 2_656
C(42) H(28) 3.276 3_656
C(42) H(29) 3.545 .
C(42) H(34) 3.347 3_656
C(42) H(41) 3.179 2_646
C(42) H(42) 3.170 2_656
H(1) C(14) 3.452 1_545
H(1) C(15) 3.466 1_545
H(1) H(21) 2.854 1_545
H(1) H(22) 2.895 1_545
H(2) C(3) 3.565 7_646
H(2) C(7) 3.025 1_545
H(2) H(3) 3.139 7_646
H(2) H(7) 3.031 1_545
H(2) H(8) 2.877 1_545
H(2) H(9) 2.662 1_545
H(2) H(21) 3.344 1_545
H(3) C(2) 3.275 7_646
H(3) C(3) 3.376 7_646
H(3) C(33) 3.550 7_646
H(3) C(34) 2.771 7_646
H(3) C(35) 3.013 7_646
H(3) H(2) 3.139 7_646
H(3) H(3) 3.283 7_646
H(3) H(20) 3.540 4_555
H(3) H(38) 2.618 7_646
H(3) H(39) 3.028 7_646
H(4) Cl(1) 2.964 7_656
H(4) H(5) 3.152 7_656
H(4) H(9) 3.421 7_656
H(4) H(38) 3.169 7_646
H(5) C(4) 3.437 7_656
H(5) C(5) 3.356 7_656
H(5) C(6) 3.020 7_656
H(5) H(4) 3.152 7_656
H(5) H(5) 2.369 7_656
H(5) H(6) 3.044 7_656
H(6) Cl(1) 3.497 7_656
H(6) C(33) 3.507 4_555
H(6) H(5) 3.044 7_656
H(6) H(37) 3.583 4_555
H(6) H(40) 3.568 7_656
H(7) C(10) 3.519 4_565
H(7) H(2) 3.031 1_565
H(7) H(15) 3.249 4_565
H(7) H(16) 2.972 4_565
H(7) H(18) 3.295 4_565
H(8) H(2) 2.877 1_565
H(8) H(15) 3.163 4_565
H(8) H(16) 3.592 4_565
H(8) H(39) 3.184 7_656
H(9) H(2) 2.662 1_565
H(9) H(4) 3.421 7_656
H(10) C(30) 3.139 4_555
H(10) C(32) 3.101 4_555
H(10) C(33) 3.525 4_555
H(10) H(19) 3.010 4_555
H(10) H(35) 2.829 4_555
H(10) H(36) 2.979 4_555
H(11) C(10) 3.176 4_565
H(11) C(32) 3.249 4_555
H(11) C(33) 3.386 4_555
H(11) H(15) 2.944 4_565
H(11) H(16) 2.523 4_565
H(11) H(36) 2.877 4_555
H(11) H(37) 3.160 4_555
H(12) C(29) 3.023 4_555
H(12) C(30) 3.161 4_555
H(12) H(34) 2.755 4_555
H(12) H(35) 3.004 4_555
H(13) C(32) 3.361 1_565
H(13) C(33) 3.024 1_565
H(13) H(36) 3.027 1_565
H(13) H(37) 2.346 1_565
H(14) C(27) 3.382 1_565
H(14) C(32) 3.430 1_565
H(14) H(32) 3.399 1_565
H(14) H(36) 2.711 1_565
H(14) H(37) 3.185 1_565
H(15) C(33) 3.410 1_565
H(15) H(7) 3.249 4_465
H(15) H(8) 3.163 4_465
H(15) H(11) 2.944 4_465
H(15) H(37) 2.533 1_565
H(15) H(39) 2.794 6_656
H(16) C(8) 3.431 4_465
H(16) C(16) 3.274 4_465
H(16) C(17) 3.358 4_465
H(16) H(7) 2.972 4_465
H(16) H(8) 3.592 4_465
H(16) H(11) 2.523 4_465
H(16) H(23) 3.244 4_465
H(16) H(24) 3.392 4_465
H(16) H(36) 3.548 1_565
H(16) H(37) 3.430 1_565
H(17) C(16) 3.449 4_465
H(17) H(23) 2.857 4_465
H(18) C(15) 2.970 4_465
H(18) C(16) 2.868 4_465
H(18) H(7) 3.295 4_465
H(18) H(22) 2.863 4_465
H(18) H(23) 2.672 4_465
H(19) C(3) 3.360 4_455
H(19) C(4) 3.437 4_455
H(19) H(10) 3.010 4_455
H(19) H(38) 3.529 6_656
H(20) C(34) 3.350 6_656
H(20) C(35) 3.589 6_656
H(20) H(3) 3.540 4_455
H(20) H(38) 2.604 6_656
H(20) H(39) 3.085 6_656
H(21) C(26) 3.107 1_565
H(21) C(27) 3.280 1_565
H(21) C(32) 3.571 1_565
H(21) H(1) 2.854 1_565
H(21) H(2) 3.344 1_565
H(21) H(31) 2.732 1_565
H(21) H(32) 3.066 1_565
H(21) H(36) 3.057 1_565
H(22) Cl(2) 3.031 1_565
H(22) C(1) 3.392 1_565
H(22) C(26) 3.409 1_565
H(22) H(1) 2.895 1_565
H(22) H(18) 2.863 4_565
H(22) H(31) 2.586 1_565
H(22) H(32) 3.411 1_565
H(22) H(45) 2.896 1_565
H(23) C(11) 3.177 4_565
H(23) C(20) 3.556 4_565
H(23) C(21) 3.350 4_565
H(23) C(41) 3.424 1_565
H(23) H(16) 3.244 4_565
H(23) H(17) 2.857 4_565
H(23) H(18) 2.672 4_565
H(23) H(27) 3.395 4_565
H(23) H(45) 2.961 1_565
H(24) C(21) 3.465 4_565
H(24) C(28) 3.566 4_555
H(24) C(37) 3.209 .
H(24) C(37) 3.309 2_656
H(24) C(38) 3.302 .
H(24) C(38) 3.406 2_656
H(24) C(39) 3.220 .
H(24) C(39) 3.400 2_656
H(24) H(16) 3.392 4_565
H(24) H(26) 3.414 4_565
H(24) H(27) 2.961 4_565
H(24) H(33) 3.051 4_555
H(24) H(34) 3.365 4_555
H(25) C(38) 3.381 2_656
H(25) C(39) 3.451 2_656
H(25) H(34) 3.102 4_555
H(25) H(42) 3.379 2_656
H(25) H(43) 3.482 2_656
H(26) C(27) 3.141 1_565
H(26) C(28) 3.188 1_565
H(26) H(24) 3.414 4_465
H(26) H(32) 2.875 1_565
H(26) H(33) 2.953 1_565
H(26) H(43) 3.587 2_656
H(27) C(21) 3.533 3_666
H(27) C(37) 3.251 4_465
H(27) C(39) 3.001 4_465
H(27) H(23) 3.395 4_465
H(27) H(24) 2.961 4_465
H(27) H(27) 3.253 3_666
H(27) H(28) 3.528 3_666
H(27) H(33) 2.972 1_565
H(27) H(41) 3.083 4_465
H(27) H(43) 3.391 2_656
H(27) H(43) 2.625 4_465
H(28) C(27) 3.497 3_656
H(28) C(28) 3.471 3_656
H(28) C(40) 3.527 3_656
H(28) C(42) 3.276 3_656
H(28) H(27) 3.528 3_666
H(28) H(32) 3.011 3_656
H(28) H(33) 2.961 3_656
H(28) H(41) 2.957 4_465
H(28) H(43) 3.577 2_656
H(28) H(43) 3.574 4_465
H(28) H(44) 3.215 3_656
H(28) H(46) 2.723 3_656
H(29) C(40) 3.277 .
H(29) C(42) 3.545 .
H(29) H(29) 3.205 3_656
H(29) H(42) 3.261 2_656
H(29) H(44) 2.631 .
H(29) H(46) 3.180 .
H(29) H(46) 3.055 3_656
H(30) C(40) 3.592 .
H(30) H(42) 3.565 2_656
H(30) H(44) 2.875 .
H(31) C(14) 3.195 1_545
H(31) C(15) 3.120 1_545
H(31) H(21) 2.732 1_545
H(31) H(22) 2.586 1_545
H(31) H(44) 3.357 .
H(32) C(14) 3.177 1_545
H(32) C(15) 3.384 1_545
H(32) C(20) 3.546 1_545
H(32) C(40) 3.559 .
H(32) H(14) 3.399 1_545
H(32) H(21) 3.066 1_545
H(32) H(22) 3.411 1_545
H(32) H(26) 2.875 1_545
H(32) H(28) 3.011 3_656
H(32) H(41) 3.563 2_646
H(32) H(44) 2.807 .
H(33) C(20) 3.593 1_545
H(33) C(22) 3.470 3_656
H(33) H(24) 3.051 4_455
H(33) H(26) 2.953 1_545
H(33) H(27) 2.972 1_545
H(33) H(28) 2.961 3_656
H(33) H(42) 3.410 4_455
H(34) Cl(2) 3.160 4_455
H(34) C(8) 3.560 4_455
H(34) C(41) 3.172 4_455
H(34) C(42) 3.347 3_656
H(34) H(12) 2.755 4_455
H(34) H(24) 3.365 4_455
H(34) H(25) 3.102 4_455
H(34) H(45) 2.659 4_455
H(34) H(46) 3.006 3_656
H(35) Cl(2) 3.471 4_455
H(35) C(8) 3.340 4_455
H(35) H(10) 2.829 4_455
H(35) H(12) 3.004 4_455
H(35) H(45) 3.538 4_455
H(36) C(8) 3.344 4_455
H(36) C(9) 3.278 1_545
H(36) H(10) 2.979 4_455
H(36) H(11) 2.877 4_455
H(36) H(13) 3.027 1_545
H(36) H(14) 2.711 1_545
H(36) H(16) 3.548 1_545
H(36) H(21) 3.057 1_545
H(37) C(9) 3.032 1_545
H(37) C(10) 3.168 1_545
H(37) C(35) 3.563 6_646
H(37) H(6) 3.583 4_455
H(37) H(11) 3.160 4_455
H(37) H(13) 2.346 1_545
H(37) H(14) 3.185 1_545
H(37) H(15) 2.533 1_545
H(37) H(16) 3.430 1_545
H(37) H(39) 2.860 6_646
H(38) Cl(1) 3.337 6_646
H(38) C(3) 3.250 7_646
H(38) C(4) 3.536 7_646
H(38) C(12) 3.469 6_646
H(38) C(35) 3.374 6_646
H(38) C(36) 2.930 6_646
H(38) H(3) 2.618 7_646
H(38) H(4) 3.169 7_646
H(38) H(19) 3.529 6_646
H(38) H(20) 2.604 6_646
H(38) H(39) 3.224 6_646
H(38) H(40) 2.411 6_646
H(39) C(33) 3.562 6_656
H(39) H(3) 3.028 7_646
H(39) H(8) 3.184 7_656
H(39) H(15) 2.794 6_646
H(39) H(20) 3.085 6_646
H(39) H(37) 2.860 6_656
H(39) H(38) 3.224 6_656
H(40) C(34) 3.180 6_656
H(40) H(6) 3.568 7_656
H(40) H(38) 2.411 6_656
H(41) C(21) 3.585 4_565
H(41) C(22) 3.527 4_565
H(41) C(40) 3.089 2_666
H(41) C(41) 3.438 2_666
H(41) C(42) 3.179 2_666
H(41) H(27) 3.083 4_565
H(41) H(28) 2.957 4_565
H(41) H(32) 3.563 2_666
H(41) H(44) 3.312 2_666
H(41) H(46) 3.441 2_666
H(42) C(23) 3.261 2_656
H(42) C(24) 3.448 2_656
H(42) C(40) 3.063 2_656
H(42) C(41) 3.429 2_656
H(42) C(42) 3.170 2_656
H(42) H(25) 3.379 2_656
H(42) H(29) 3.261 2_656
H(42) H(30) 3.565 2_656
H(42) H(33) 3.410 4_555
H(42) H(44) 3.267 2_656
H(42) H(46) 3.451 2_656
H(43) C(18) 3.465 2_656
H(43) C(19) 3.349 2_656
H(43) C(20) 3.126 2_656
H(43) C(21) 3.001 2_656
H(43) C(21) 3.487 4_565
H(43) C(22) 3.112 2_656
H(43) C(23) 3.295 2_656
H(43) C(24) 3.407 2_656
H(43) H(25) 3.482 2_656
H(43) H(26) 3.587 2_656
H(43) H(27) 3.391 2_656
H(43) H(27) 2.625 4_565
H(43) H(28) 3.577 2_656
H(43) H(28) 3.574 4_565
H(44) C(23) 3.272 .
H(44) C(24) 3.394 .
H(44) C(26) 3.483 .
H(44) C(27) 3.179 .
H(44) H(28) 3.215 3_656
H(44) H(29) 2.631 .
H(44) H(30) 2.875 .
H(44) H(31) 3.357 .
H(44) H(32) 2.807 .
H(44) H(41) 3.312 2_646
H(44) H(42) 3.267 2_656
H(45) Cl(2) 3.026 .
H(45) C(15) 3.385 1_545
H(45) C(16) 3.417 1_545
H(45) C(29) 3.351 4_555
H(45) H(22) 2.896 1_545
H(45) H(23) 2.961 1_545
H(45) H(34) 2.659 4_555
H(45) H(35) 3.538 4_555
H(46) C(22) 3.010 3_656
H(46) C(23) 3.185 3_656
H(46) C(29) 3.247 3_656
H(46) H(28) 2.723 3_656
H(46) H(29) 3.180 .
H(46) H(29) 3.055 3_656
H(46) H(34) 3.006 3_656
H(46) H(41) 3.441 2_646
H(46) H(42) 3.451 2_656

loop_
_geom_torsion_atom_site_label_1
_geom_torsion_atom_site_label_2
_geom_torsion_atom_site_label_3
_geom_torsion_atom_site_label_4
_geom_torsion
_geom_torsion_site_symmetry_1
_geom_torsion_site_symmetry_3
_geom_torsion_site_symmetry_4
Cl(1) Ru(1) P(1) C(9) -13.24(17) . . .
Cl(1) Ru(1) P(1) C(13) 103.84(17) . . .
Cl(1) Ru(1) P(1) C(19) -139.63(18) . . .
Cl(1) Ru(1) P(2) C(12) 37.61(17) . . .
Cl(1) Ru(1) P(2) C(25) 165.93(18) . . .
Cl(1) Ru(1) P(2) C(31) -73.65(16) . . .
Cl(1) Ru(1) N(1) C(1) 127.2(3) . . .
Cl(1) Ru(1) N(1) C(5) -60.8(3) . . .
Cl(1) Ru(1) N(2) C(6) 60.5(2) . . .
Cl(1) Ru(1) N(2) C(7) -55.5(3) . . .
Cl(1) Ru(1) N(2) C(8) 176.2(3) . . .
Cl(2) Ru(1) P(1) C(9) 173.13(17) . . .
Cl(2) Ru(1) P(1) C(13) -69.79(17) . . .
Cl(2) Ru(1) P(1) C(19) 46.75(18) . . .
Cl(2) Ru(1) P(2) C(12) -146.71(16) . . .
Cl(2) Ru(1) P(2) C(25) -18.39(18) . . .
Cl(2) Ru(1) P(2) C(31) 102.04(16) . . .
Cl(2) Ru(1) N(1) C(1) -58.7(3) . . .
Cl(2) Ru(1) N(1) C(5) 113.3(3) . . .
Cl(2) Ru(1) N(2) C(6) -116.6(2) . . .
Cl(2) Ru(1) N(2) C(7) 127.4(3) . . .
Cl(2) Ru(1) N(2) C(8) -0.9(3) . . .
P(1) Ru(1) P(2) C(12) -52.79(17) . . .
P(1) Ru(1) P(2) C(25) 75.53(18) . . .
P(1) Ru(1) P(2) C(31) -164.04(16) . . .
P(2) Ru(1) P(1) C(9) 73.86(17) . . .
P(2) Ru(1) P(1) C(13) -169.05(17) . . .
P(2) Ru(1) P(1) C(19) -52.52(19) . . .
P(1) Ru(1) N(2) C(6) 149.6(2) . . .
P(1) Ru(1) N(2) C(7) 33.5(3) . . .
P(1) Ru(1) N(2) C(8) -94.8(2) . . .
N(2) Ru(1) P(1) C(9) -95.07(19) . . .
N(2) Ru(1) P(1) C(13) 22.02(19) . . .
N(2) Ru(1) P(1) C(19) 138.5(2) . . .
P(2) Ru(1) N(1) C(1) 39.8(3) . . .
P(2) Ru(1) N(1) C(5) -148.1(3) . . .
N(1) Ru(1) P(2) C(12) 130.11(19) . . .
N(1) Ru(1) P(2) C(25) -101.6(2) . . .
N(1) Ru(1) P(2) C(31) 18.85(19) . . .
P(2) Ru(1) N(2) C(6) 13.9(5) . . .
P(2) Ru(1) N(2) C(7) -102.1(4) . . .
P(2) Ru(1) N(2) C(8) 129.6(3) . . .
N(2) Ru(1) P(2) C(12) 83.6(3) . . .
N(2) Ru(1) P(2) C(25) -148.0(3) . . .
N(2) Ru(1) P(2) C(31) -27.6(4) . . .
N(1) Ru(1) N(2) C(6) -34.7(2) . . .
N(1) Ru(1) N(2) C(7) -150.8(3) . . .
N(1) Ru(1) N(2) C(8) 80.9(3) . . .
N(2) Ru(1) N(1) C(1) -152.1(4) . . .
N(2) Ru(1) N(1) C(5) 19.9(3) . . .
Ru(1) P(1) C(9) C(10) -76.7(4) . . .
Ru(1) P(1) C(13) C(14) -116.9(4) . . .
Ru(1) P(1) C(13) C(18) 62.3(3) . . .
Ru(1) P(1) C(19) C(20) 162.8(3) . . .
Ru(1) P(1) C(19) C(24) -18.4(5) . . .
C(9) P(1) C(13) C(14) 7.6(4) . . .
C(9) P(1) C(13) C(18) -173.1(3) . . .
C(13) P(1) C(9) C(10) 160.2(3) . . .
C(9) P(1) C(19) C(20) 30.9(4) . . .
C(9) P(1) C(19) C(24) -150.3(4) . . .
C(19) P(1) C(9) C(10) 60.0(4) . . .
C(13) P(1) C(19) C(20) -73.2(4) . . .
C(13) P(1) C(19) C(24) 105.5(4) . . .
C(19) P(1) C(13) C(14) 111.8(4) . . .
C(19) P(1) C(13) C(18) -69.0(3) . . .
Ru(1) P(2) C(12) C(11) 70.7(3) . . .
Ru(1) P(2) C(25) C(26) 41.3(4) . . .
Ru(1) P(2) C(25) C(30) -143.8(3) . . .
Ru(1) P(2) C(31) C(32) -126.3(3) . . .
Ru(1) P(2) C(31) C(36) 54.6(4) . . .
C(12) P(2) C(25) C(26) 174.7(3) . . .
C(12) P(2) C(25) C(30) -10.4(4) . . .
C(25) P(2) C(12) C(11) -67.6(3) . . .
C(12) P(2) C(31) C(32) 111.8(4) . . .
C(12) P(2) C(31) C(36) -67.3(4) . . .
C(31) P(2) C(12) C(11) -169.2(3) . . .
C(25) P(2) C(31) C(32) 7.4(4) . . .
C(25) P(2) C(31) C(36) -171.7(3) . . .
C(31) P(2) C(25) C(26) -85.1(4) . . .
C(31) P(2) C(25) C(30) 89.7(4) . . .
Ru(1) N(1) C(1) C(2) 177.3(4) . . .
Ru(1) N(1) C(5) C(4) -178.2(3) . . .
Ru(1) N(1) C(5) C(6) 0.7(5) . . .
C(1) N(1) C(5) C(4) -5.6(6) . . .
C(1) N(1) C(5) C(6) 173.3(4) . . .
C(5) N(1) C(1) C(2) 5.3(7) . . .
Ru(1) N(2) C(6) C(5) 46.9(4) . . .
C(7) N(2) C(6) C(5) 170.9(3) . . .
C(8) N(2) C(6) C(5) -72.6(4) . . .
N(1) C(1) C(2) C(3) -1.3(8) . . .
C(1) C(2) C(3) C(4) -2.4(8) . . .
C(2) C(3) C(4) C(5) 2.0(8) . . .
C(3) C(4) C(5) N(1) 2.1(8) . . .
C(3) C(4) C(5) C(6) -176.7(5) . . .
N(1) C(5) C(6) N(2) -35.5(5) . . .
C(4) C(5) C(6) N(2) 143.3(4) . . .
P(1) C(9) C(10) C(11) 5.1(6) . . .
C(9) C(10) C(11) C(12) 75.0(6) . . .
C(10) C(11) C(12) P(2) -98.0(4) . . .
P(1) C(13) C(14) C(15) 179.9(2) . . .
P(1) C(13) C(18) C(17) -179.8(3) . . .
C(14) C(13) C(18) C(17) -0.5(6) . . .
C(18) C(13) C(14) C(15) 0.7(7) . . .
C(13) C(14) C(15) C(16) -0.8(8) . . .
C(14) C(15) C(16) C(17) 0.7(8) . . .
C(15) C(16) C(17) C(18) -0.5(8) . . .
C(16) C(17) C(18) C(13) 0.4(7) . . .
P(1) C(19) C(20) C(21) 179.3(4) . . .
P(1) C(19) C(24) C(23) -179.8(4) . . .
C(20) C(19) C(24) C(23) -1.0(7) . . .
C(24) C(19) C(20) C(21) 0.5(7) . . .
C(19) C(20) C(21) C(22) 1.0(8) . . .
C(20) C(21) C(22) C(23) -1.9(9) . . .
C(21) C(22) C(23) C(24) 1.3(8) . . .
C(22) C(23) C(24) C(19) 0.1(6) . . .
P(2) C(25) C(26) C(27) 175.7(3) . . .
P(2) C(25) C(30) C(29) -175.1(4) . . .
C(26) C(25) C(30) C(29) -0.1(5) . . .
C(30) C(25) C(26) C(27) 0.6(7) . . .
C(25) C(26) C(27) C(28) -0.7(7) . . .
C(26) C(27) C(28) C(29) 0.4(7) . . .
C(27) C(28) C(29) C(30) 0.1(6) . . .
C(28) C(29) C(30) C(25) -0.2(6) . . .
P(2) C(31) C(32) C(33) -179.2(3) . . .
P(2) C(31) C(36) C(35) 177.2(4) . . .
C(32) C(31) C(36) C(35) -1.9(7) . . .
C(36) C(31) C(32) C(33) -0.2(5) . . .
C(31) C(32) C(33) C(34) 2.3(8) . . .
C(32) C(33) C(34) C(35) -2.3(8) . . .
C(33) C(34) C(35) C(36) 0.2(6) . . .
C(34) C(35) C(36) C(31) 1.9(8) . . .
C(37) C(37) C(39) C(38) -0.9(10) 2_656 . .
C(39) C(37) C(37) C(39) 0.7(9) . 2_656 2_656
C(38) C(38) C(39) C(37) 1.4(11) 2_656 . .
C(39) C(38) C(38) C(39) -1.6(11) . 2_656 2_656
C(41) C(40) C(42) C(41) -1.1(11) . . 2_656
C(42) C(40) C(41) C(42) 0.8(11) . . 2_656
C(40) C(41) C(42) C(40) 0.3(8) . 2_656 2_656
